data_1530344
loop_
_publ_author_name
'Maksimov, B.A.'
'Belov, N.V.'

_publ_section_title
;
 The high temperature X-ray analysis of the monocrystals Na5 Y Si4 O12
;
_journal_name_full 'Doklady Akademii Nauk SSSR'
_journal_page_first 623
_journal_page_last 627
_journal_volume 261
_journal_year 1981
_chemical_formula_sum 'Na15 O36 Si12 Y3'
_chemical_name_systematic 'Na15 Y3 (Si12 O36)'
_space_group_IT_number 167
_symmetry_space_group_name_Hall '-R 3 2"c'
_symmetry_space_group_name_H-M 'R -3 c :H'
_cell_angle_alpha 90
_cell_angle_beta 90
_cell_angle_gamma 120
_cell_formula_units_Z 6
_cell_length_a 22.109
_cell_length_b 22.109
_cell_length_c 12.692
_cell_volume 5372.778
_citation_journal_id_ASTM DANKAS
_cod_data_source_file Maksimov_DANKAS_1981_1689.cif
_cod_data_source_block Na15O36Si12Y3
_cod_database_code 1530344

loop_
_symmetry_equiv_pos_as_xyz
x,y,z
-y,x-y,z
-x+y,-x,z
y,x,-z+1/2
-x,-x+y,-z+1/2
x-y,-y,-z+1/2
-x,-y,-z
y,-x+y,-z
x-y,x,-z
-y,-x,z-1/2
x,x-y,z-1/2
-x+y,y,z-1/2
x+2/3,y+1/3,z+1/3
-y+2/3,x-y+1/3,z+1/3
-x+y+2/3,-x+1/3,z+1/3
y+2/3,x+1/3,-z+5/6
-x+2/3,-x+y+1/3,-z+5/6
x-y+2/3,-y+1/3,-z+5/6
-x+2/3,-y+1/3,-z+1/3
y+2/3,-x+y+1/3,-z+1/3
x-y+2/3,x+1/3,-z+1/3
-y+2/3,-x+1/3,z-1/6
x+2/3,x-y+1/3,z-1/6
-x+y+2/3,y+1/3,z-1/6
x+1/3,y+2/3,z+2/3
-y+1/3,x-y+2/3,z+2/3
-x+y+1/3,-x+2/3,z+2/3
y+1/3,x+2/3,-z+7/6
-x+1/3,-x+y+2/3,-z+7/6
x-y+1/3,-y+2/3,-z+7/6
-x+1/3,-y+2/3,-z+2/3
y+1/3,-x+y+2/3,-z+2/3
x-y+1/3,x+2/3,-z+2/3
-y+1/3,-x+2/3,z+1/6
x+1/3,x-y+2/3,z+1/6
-x+y+1/3,y+2/3,z+1/6

loop_
_atom_site_label
_atom_site_type_symbol
_atom_site_fract_x
_atom_site_fract_y
_atom_site_fract_z
_atom_site_occupancy
_atom_site_U_iso_or_equiv
Na4 Na+1 0.2752 0 0.75 1 0.0
O2 O-2 0.0716 0.2075 0.013 1 0.0
O6 O-2 0.8781 0.3671 0.2221 1 0.0
Na2 Na+1 0 0 0 1 0.0
Na1 Na+1 0.0751 0.1402 0.8605 1 0.0
O3 O-2 0.2334 0.6149 0.2961 1 0.0
O4 O-2 0.9116 0.2726 0.2478 1 0.0
O5 O-2 0.8863 0.4698 0.111 1 0.0
Na5 Na+1 0.336 0.188 0.28 0.3333 0.0
Na6 Na+1 0.328 0.156 0.136 0.3333 0.0
O1 O-2 0.9036 0.5957 0.258 1 0.0
Na3 Na+1 0 0 0.25 1 0.0
Si2 Si+4 0.5778 0.1511 0.7101 1 0.0
Y1 Y+3 0 0.75059 0.75 1 0.0
Si1 Si+4 0.9016 0.5547 0.3558 1 0.0
